data_7119998
loop_
_publ_author_name
'Kieser, Jerod M.'
'Gilliard, Jr, Robert J'
'Rheingold, Arnold L.'
'Gr\"utzmacher, Hansj\"org'
'Protasiewicz, John D.'

_publ_section_title
;
 Insertion of sodium phosphaethynolate, Na[OCP], into a zirconium-benzyne
 complex.
;
_journal_issue 37
_journal_name_full 'Chemical communications (Cambridge, England)'
_journal_page_first 5110
_journal_page_last 5112
_journal_paper_doi 10.1039/c7cc01482a
_journal_volume 53
_journal_year 2017
_chemical_formula_moiety 'C40 H46 O2 P2 Si2 Zr2'
_chemical_formula_sum 'C40 H46 O2 P2 Si2 Zr2'
_chemical_formula_weight 859.33
_chemical_properties_physical ', Air-sensitive,Moisture-sensitive'
_space_group_crystal_system monoclinic
_space_group_IT_number 14
_space_group_name_Hall '-P 2yn'
_space_group_name_H-M_alt 'P 1 21/n 1'
_symmetry_space_group_name_Hall '-P 2yn'
_symmetry_space_group_name_H-M 'P 1 21/n 1'
_atom_sites_solution_hydrogens geom
_audit_creation_date 2016-09-01
_audit_creation_method
;
Olex2 1.2-beta
(compiled 2016.08.25 svn.r3337 for OlexSys, GUI svn.r5221)
;
_audit_update_record
;
2017-02-08 deposited with the CCDC.
2017-03-08 downloaded from the CCDC.
;
_cell_angle_alpha 90
_cell_angle_beta 105.752(5)
_cell_angle_gamma 90
_cell_formula_units_Z 2
_cell_length_a 10.6157(18)
_cell_length_b 17.277(2)
_cell_length_c 10.7644(16)
_cell_measurement_reflns_used 9113
_cell_measurement_temperature 100
_cell_measurement_theta_max 28.320
_cell_measurement_theta_min 2.292
_cell_volume 1900.1(5)
_computing_cell_refinement 'SAINT v8.34A (Bruker, 2013)'
_computing_data_collection 'APEX2 v2013.6-2 (Bruker, 2013)'
_computing_data_reduction 'SAINT v8.34A (Bruker, 2013)'
_computing_molecular_graphics 'Olex2 (Dolomanov et al., 2009)'
_computing_publication_material 'Olex2 (Dolomanov et al., 2009)'
_computing_structure_refinement 'XL (Sheldrick, 2008)'
_computing_structure_solution 'ShelXT (Sheldrick, 2008)'
_diffrn_ambient_temperature 100.0
_diffrn_detector 'Bruker APEX-II CCD'
_diffrn_detector_area_resol_mean 7.9
_diffrn_detector_type 'CCD Area Detector'
_diffrn_measured_fraction_theta_full 0.999
_diffrn_measured_fraction_theta_max 0.997
_diffrn_measurement_device 'Kappa Four-Circle Diffractometer'
_diffrn_measurement_device_type 'Bruker APEX II Ultra'
_diffrn_measurement_method '\f and \w scans'
_diffrn_radiation_monochromator 'Double Bounce Multilayer Mirrors'
_diffrn_radiation_probe x-ray
_diffrn_radiation_type MoK\a
_diffrn_radiation_wavelength 0.71073
_diffrn_reflns_av_R_equivalents 0.0683
_diffrn_reflns_av_unetI/netI 0.0604
_diffrn_reflns_Laue_measured_fraction_full 0.999
_diffrn_reflns_Laue_measured_fraction_max 0.997
_diffrn_reflns_limit_h_max 14
_diffrn_reflns_limit_h_min -13
_diffrn_reflns_limit_k_max 22
_diffrn_reflns_limit_k_min -23
_diffrn_reflns_limit_l_max 14
_diffrn_reflns_limit_l_min -14
_diffrn_reflns_number 17868
_diffrn_reflns_point_group_measured_fraction_full 0.999
_diffrn_reflns_point_group_measured_fraction_max 0.997
_diffrn_reflns_theta_full 26.000
_diffrn_reflns_theta_max 28.320
_diffrn_reflns_theta_min 2.292
_diffrn_source 'Micro Focus Rotating Anode'
_diffrn_source_type 'Bruker TXS'
_diffrn_standards_number 0
_exptl_absorpt_coefficient_mu 0.730
_exptl_absorpt_correction_T_max 0.2627
_exptl_absorpt_correction_T_min 0.2064
_exptl_absorpt_correction_type multi-scan
_exptl_absorpt_process_details
;
SADABS-2016/2 (Bruker,2016/2) was used for absorption correction.
wR2(int) was 0.1091 before and 0.0901 after correction.
The Ratio of minimum to maximum transmission is 0.7857.
The \l/2 correction factor is Not present.
;
_exptl_crystal_colour orange
_exptl_crystal_colour_primary orange
_exptl_crystal_density_diffrn 1.502
_exptl_crystal_description block
_exptl_crystal_F_000 880
_exptl_crystal_recrystallization_method 'Re-crystallisation from solvent: Benzene'
_exptl_crystal_size_max 0.32
_exptl_crystal_size_mid 0.29
_exptl_crystal_size_min 0.26
_refine_diff_density_max 0.909
_refine_diff_density_min -0.534
_refine_diff_density_rms 0.110
_refine_ls_extinction_method none
_refine_ls_goodness_of_fit_ref 1.063
_refine_ls_hydrogen_treatment constr
_refine_ls_matrix_type full
_refine_ls_number_parameters 220
_refine_ls_number_reflns 4720
_refine_ls_number_restraints 0
_refine_ls_restrained_S_all 1.063
_refine_ls_R_factor_all 0.0402
_refine_ls_R_factor_gt 0.0363
_refine_ls_shift/su_max 0.001
_refine_ls_shift/su_mean 0.000
_refine_ls_structure_factor_coef Fsqd
_refine_ls_weighting_details 'w=1/[\s^2^(Fo^2^)+(0.0430P)^2^+0.6998P] where P=(Fo^2^+2Fc^2^)/3'
_refine_ls_weighting_scheme calc
_refine_ls_wR_factor_gt 0.0946
_refine_ls_wR_factor_ref 0.0986
_reflns_Friedel_coverage 0.000
_reflns_number_gt 4226
_reflns_number_total 4720
_reflns_threshold_expression 'I > 2\s(I)'
_cod_data_source_file c7cc01482a2.cif
_cod_data_source_block pro77_a
_cod_depositor_comments
;
The following automatic conversions were performed:

'_diffrn_radiation_probe' value 'X-ray' changed to 'x-ray' according
to
/home/data/users/saulius/crontab/automatic-downloads/rss-feeds/RSC/lib/dictionaries/cif_core.dic
dictionary named 'cif_core.dic' version 2.4.2 from 2011-04-26.

Automatic conversion script
Id: cif_fix_values 4973 2017-02-22 13:04:09Z antanas 

 Adding full bibliography for 7119997--7119998.cif.
;
_cod_database_code 7119998
_shelx_space_group_comment
;
The symmetry employed for this shelxl refinement is uniquely defined
by the following loop, which should always be used as a source of
symmetry information in preference to the above space-group names.
They are only intended as comments.
;
_shelx_estimated_absorpt_t_max 0.833
_shelx_estimated_absorpt_t_min 0.800
_olex2_refinement_description
;
1. Fixed Uiso
 At 1.2 times of:
  All C(H) groups
 At 1.5 times of:
  All C(H,H,H) groups
2.a Aromatic/amide H refined with riding coordinates:
 C6(H6), C14(H14), C10(H10), C7(H7), C9(H9), C15(H15), C13(H13), C12(H12),
 C4(H4), C5(H5), C8(H8), C2(H2), C1(H1), C3(H3)
2.b Idealised Me refined as rotating group:
 C18(H18A,H18B,H18C), C20(H20A,H20B,H20C), C19(H19A,H19B,H19C)
;
_shelx_shelxl_version_number 2014/7
_olex2_submission_special_instructions 'No special instructions were received'

loop_
_space_group_symop_operation_xyz
'x, y, z'
'-x+1/2, y+1/2, -z+1/2'
'-x, -y, -z'
'x-1/2, -y-1/2, z-1/2'

loop_
_atom_site_label
_atom_site_type_symbol
_atom_site_fract_x
_atom_site_fract_y
_atom_site_fract_z
_atom_site_U_iso_or_equiv
_atom_site_adp_type
_atom_site_occupancy
_atom_site_site_symmetry_order
_atom_site_calc_flag
_atom_site_refinement_flags_posn
Zr1 Zr 0.53148(2) 0.61936(2) 0.61103(2) 0.01039(8) Uani 1 1 d .
P1 P 0.60142(5) 0.51862(3) 0.45348(5) 0.01254(12) Uani 1 1 d .
Si1 Si 0.85367(5) 0.51532(3) 0.24247(6) 0.01533(13) Uani 1 1 d .
O1 O 0.83111(13) 0.50427(8) 0.38913(14) 0.0142(3) Uani 1 1 d .
C16 C 0.80243(19) 0.62217(10) 0.5022(2) 0.0131(4) Uani 1 1 d .
C6 C 0.66739(19) 0.53785(12) 0.7959(2) 0.0170(4) Uani 1 1 d .
H6 H 0.6991 0.4893 0.7759 0.020 Uiso 1 1 calc R
C11 C 0.72044(18) 0.66795(11) 0.5571(2) 0.0138(4) Uani 1 1 d .
C17 C 0.75245(18) 0.54729(11) 0.44484(19) 0.0123(4) Uani 1 1 d .
C14 C 0.97291(19) 0.71990(12) 0.5469(2) 0.0182(4) Uani 1 1 d .
H14 H 1.0581 0.7366 0.5467 0.022 Uiso 1 1 calc R
C10 C 0.73249(19) 0.60930(12) 0.8038(2) 0.0170(4) Uani 1 1 d .
H10 H 0.8170 0.6172 0.7919 0.020 Uiso 1 1 calc R
C7 C 0.54559(19) 0.55140(12) 0.8233(2) 0.0170(4) Uani 1 1 d .
H7 H 0.4817 0.5134 0.8259 0.020 Uiso 1 1 calc R
C9 C 0.65128(19) 0.66693(12) 0.8322(2) 0.0172(4) Uani 1 1 d .
H9 H 0.6703 0.7207 0.8407 0.021 Uiso 1 1 calc R
C18 C 0.7427(2) 0.59275(14) 0.1577(2) 0.0229(5) Uani 1 1 d .
H18A H 0.6516 0.5758 0.1426 0.034 Uiso 1 1 calc GR
H18B H 0.7606 0.6037 0.0748 0.034 Uiso 1 1 calc GR
H18C H 0.7570 0.6397 0.2108 0.034 Uiso 1 1 calc GR
C15 C 0.92880(18) 0.64689(12) 0.5017(2) 0.0162(4) Uani 1 1 d .
H15 H 0.9841 0.6134 0.4702 0.019 Uiso 1 1 calc R
C13 C 0.89106(19) 0.76821(12) 0.5926(2) 0.0185(4) Uani 1 1 d .
H13 H 0.9184 0.8193 0.6200 0.022 Uiso 1 1 calc R
C12 C 0.76864(19) 0.74166(12) 0.5981(2) 0.0168(4) Uani 1 1 d .
H12 H 0.7151 0.7754 0.6314 0.020 Uiso 1 1 calc R
C20 C 1.02727(19) 0.54141(13) 0.2556(2) 0.0215(4) Uani 1 1 d .
H20A H 1.0429 0.5953 0.2841 0.032 Uiso 1 1 calc GR
H20B H 1.0445 0.5353 0.1712 0.032 Uiso 1 1 calc GR
H20C H 1.0856 0.5073 0.3185 0.032 Uiso 1 1 calc GR
C4 C 0.4424(2) 0.75412(12) 0.5671(2) 0.0193(4) Uani 1 1 d .
H4 H 0.4922 0.7950 0.6158 0.023 Uiso 1 1 calc R
C5 C 0.45323(19) 0.72657(11) 0.4484(2) 0.0188(4) Uani 1 1 d .
H5 H 0.5104 0.7460 0.4015 0.023 Uiso 1 1 calc R
C8 C 0.5365(2) 0.63091(12) 0.8459(2) 0.0175(4) Uani 1 1 d .
H8 H 0.4654 0.6561 0.8669 0.021 Uiso 1 1 calc R
C2 C 0.29671(19) 0.65521(12) 0.5056(2) 0.0196(4) Uani 1 1 d .
H2 H 0.2307 0.6179 0.5045 0.024 Uiso 1 1 calc R
C1 C 0.36405(19) 0.66477(12) 0.4106(2) 0.0189(4) Uani 1 1 d .
H1 H 0.3516 0.6348 0.3342 0.023 Uiso 1 1 calc R
C3 C 0.3444(2) 0.71046(12) 0.6021(2) 0.0194(4) Uani 1 1 d .
H3 H 0.3160 0.7174 0.6777 0.023 Uiso 1 1 calc R
C19 C 0.8210(2) 0.41955(14) 0.1618(3) 0.0305(6) Uani 1 1 d .
H19A H 0.8793 0.3807 0.2141 0.046 Uiso 1 1 calc GR
H19B H 0.8368 0.4226 0.0764 0.046 Uiso 1 1 calc GR
H19C H 0.7298 0.4048 0.1524 0.046 Uiso 1 1 calc GR

loop_
_atom_site_aniso_label
_atom_site_aniso_U_11
_atom_site_aniso_U_22
_atom_site_aniso_U_33
_atom_site_aniso_U_23
_atom_site_aniso_U_13
_atom_site_aniso_U_12
Zr1 0.00922(11) 0.01023(12) 0.01218(13) -0.00127(6) 0.00371(8) -0.00001(6)
P1 0.0108(2) 0.0127(2) 0.0154(3) -0.00304(19) 0.00563(19) -0.00096(17)
Si1 0.0144(3) 0.0176(3) 0.0161(3) -0.0011(2) 0.0076(2) -0.0012(2)
O1 0.0140(6) 0.0142(6) 0.0172(8) 0.0007(6) 0.0089(6) 0.0030(5)
C16 0.0112(9) 0.0146(9) 0.0136(11) 0.0024(7) 0.0036(8) -0.0004(6)
C6 0.0183(9) 0.0160(9) 0.0149(11) -0.0006(8) 0.0017(8) 0.0033(7)
C11 0.0138(8) 0.0149(9) 0.0129(10) -0.0001(8) 0.0040(7) -0.0009(7)
C17 0.0132(8) 0.0123(8) 0.0131(10) 0.0016(8) 0.0066(7) 0.0024(7)
C14 0.0133(8) 0.0218(10) 0.0206(11) 0.0008(9) 0.0063(8) -0.0036(7)
C10 0.0118(9) 0.0248(10) 0.0134(11) 0.0000(8) 0.0018(8) -0.0035(7)
C7 0.0166(9) 0.0211(10) 0.0128(10) 0.0018(8) 0.0030(8) -0.0070(8)
C9 0.0198(9) 0.0164(9) 0.0144(11) -0.0028(8) 0.0032(8) -0.0041(8)
C18 0.0169(10) 0.0308(12) 0.0204(12) 0.0072(10) 0.0040(9) -0.0009(9)
C15 0.0129(9) 0.0190(10) 0.0185(11) 0.0012(9) 0.0071(8) 0.0006(7)
C13 0.0200(10) 0.0150(9) 0.0205(12) 0.0005(8) 0.0057(8) -0.0046(8)
C12 0.0166(9) 0.0175(9) 0.0181(11) -0.0020(8) 0.0073(8) -0.0017(7)
C20 0.0170(9) 0.0289(11) 0.0218(12) 0.0036(10) 0.0107(9) 0.0005(8)
C4 0.0160(9) 0.0121(9) 0.0277(12) -0.0009(9) 0.0027(8) 0.0025(7)
C5 0.0158(9) 0.0146(9) 0.0257(12) 0.0078(9) 0.0050(8) 0.0037(7)
C8 0.0157(9) 0.0256(10) 0.0119(11) -0.0024(8) 0.0049(8) -0.0004(8)
C2 0.0103(8) 0.0158(9) 0.0310(13) 0.0048(9) 0.0026(8) 0.0030(7)
C1 0.0179(9) 0.0171(9) 0.0182(11) 0.0019(8) -0.0012(8) 0.0053(8)
C3 0.0174(9) 0.0193(10) 0.0229(12) 0.0016(9) 0.0080(8) 0.0079(8)
C19 0.0349(13) 0.0282(12) 0.0342(15) -0.0113(11) 0.0195(11) -0.0071(10)

loop_
_atom_type_symbol
_atom_type_description
_atom_type_scat_dispersion_real
_atom_type_scat_dispersion_imag
_atom_type_scat_source
C C 0.0033 0.0016 'International Tables Vol C Tables 4.2.6.8 and 6.1.1.4'
H H 0.0000 0.0000 'International Tables Vol C Tables 4.2.6.8 and 6.1.1.4'
O O 0.0106 0.0060 'International Tables Vol C Tables 4.2.6.8 and 6.1.1.4'
P P 0.1023 0.0942 'International Tables Vol C Tables 4.2.6.8 and 6.1.1.4'
Si Si 0.0817 0.0704 'International Tables Vol C Tables 4.2.6.8 and 6.1.1.4'
Zr Zr -2.9673 0.5597 'International Tables Vol C Tables 4.2.6.8 and 6.1.1.4'

loop_
_geom_angle_atom_site_label_1
_geom_angle_atom_site_label_2
_geom_angle_atom_site_label_3
_geom_angle
_geom_angle_site_symmetry_1
_geom_angle_site_symmetry_3
P1 Zr1 P1 59.276(19) . 3_666
C6 Zr1 P1 86.55(5) . .
C6 Zr1 P1 82.03(5) . 3_666
C6 Zr1 C10 32.07(6) . .
C11 Zr1 P1 71.22(5) . .
C11 Zr1 P1 130.41(5) . 3_666
C11 Zr1 C6 92.84(7) . .
C11 Zr1 C10 69.44(7) . .
C11 Zr1 C7 122.27(7) . .
C11 Zr1 C9 82.71(7) . .
C11 Zr1 C4 85.77(7) . .
C11 Zr1 C5 73.37(7) . .
C11 Zr1 C8 115.19(7) . .
C11 Zr1 C2 126.71(7) . .
C11 Zr1 C1 97.25(7) . .
C11 Zr1 C3 118.52(7) . .
C10 Zr1 P1 99.04(5) . .
C10 Zr1 P1 113.83(5) . 3_666
C7 Zr1 P1 74.23(5) . 3_666
C7 Zr1 P1 108.16(5) . .
C7 Zr1 C6 32.49(6) . .
C7 Zr1 C10 53.34(6) . .
C9 Zr1 P1 131.14(5) . .
C9 Zr1 P1 127.82(5) . 3_666
C9 Zr1 C6 53.56(6) . .
C9 Zr1 C10 32.21(7) . .
C9 Zr1 C7 53.64(7) . .
C9 Zr1 C5 113.75(7) . .
C9 Zr1 C8 32.54(6) . .
C9 Zr1 C2 122.03(7) . .
C9 Zr1 C1 140.11(7) . .
C9 Zr1 C3 91.31(7) . .
C4 Zr1 P1 129.80(6) . .
C4 Zr1 P1 127.82(5) . 3_666
C4 Zr1 C6 140.00(7) . .
C4 Zr1 C10 113.98(7) . .
C4 Zr1 C7 121.76(7) . .
C4 Zr1 C9 86.73(7) . .
C4 Zr1 C5 32.18(7) . .
C4 Zr1 C8 91.15(7) . .
C4 Zr1 C2 53.91(7) . .
C4 Zr1 C1 53.66(7) . .
C4 Zr1 C3 32.76(7) . .
C5 Zr1 P1 97.67(5) . .
C5 Zr1 P1 114.14(5) . 3_666
C5 Zr1 C6 163.19(7) . .
C5 Zr1 C10 131.23(7) . .
C5 Zr1 C7 152.91(7) . .
C8 Zr1 P1 100.99(5) . 3_666
C8 Zr1 P1 138.92(5) . .
C8 Zr1 C6 53.57(7) . .
C8 Zr1 C10 53.38(7) . .
C8 Zr1 C7 32.19(7) . .
C8 Zr1 C5 123.33(7) . .
C2 Zr1 P1 73.95(5) . 3_666
C2 Zr1 P1 106.60(6) . .
C2 Zr1 C6 140.38(7) . .
C2 Zr1 C10 153.04(8) . .
C2 Zr1 C7 109.19(7) . .
C2 Zr1 C5 53.79(7) . .
C2 Zr1 C8 100.43(7) . .
C2 Zr1 C1 32.45(7) . .
C1 Zr1 P1 81.95(5) . 3_666
C1 Zr1 P1 84.97(5) . .
C1 Zr1 C6 163.98(7) . .
C1 Zr1 C10 163.60(7) . .
C1 Zr1 C7 140.43(7) . .
C1 Zr1 C5 32.48(7) . .
C1 Zr1 C8 130.68(7) . .
C3 Zr1 P1 100.74(5) . 3_666
C3 Zr1 P1 137.37(6) . .
C3 Zr1 C6 130.60(7) . .
C3 Zr1 C10 123.51(7) . .
C3 Zr1 C7 100.20(7) . .
C3 Zr1 C5 53.67(7) . .
C3 Zr1 C8 77.91(7) . .
C3 Zr1 C2 32.29(7) . .
C3 Zr1 C1 53.57(7) . .
Zr1 P1 Zr1 120.723(19) . 3_666
Zr1 P1 P1 62.01(2) . 3_666
P1 P1 Zr1 58.717(18) 3_666 3_666
C17 P1 Zr1 131.39(7) . 3_666
C17 P1 Zr1 105.83(7) . .
C17 P1 P1 161.88(8) . 3_666
O1 Si1 C18 108.24(9) . .
O1 Si1 C20 110.37(9) . .
O1 Si1 C19 106.47(10) . .
C18 Si1 C20 110.27(10) . .
C18 Si1 C19 113.61(12) . .
C19 Si1 C20 107.82(11) . .
C17 O1 Si1 127.71(13) . .
C11 C16 C17 118.27(16) . .
C15 C16 C11 121.67(18) . .
C15 C16 C17 120.06(17) . .
Zr1 C6 H6 118.2 . .
C10 C6 Zr1 74.11(12) . .
C10 C6 H6 126.2 . .
C10 C6 C7 107.63(18) . .
C7 C6 Zr1 73.53(12) . .
C7 C6 H6 126.2 . .
C16 C11 Zr1 123.81(13) . .
C12 C11 Zr1 120.20(14) . .
C12 C11 C16 115.22(17) . .
O1 C17 P1 124.03(14) . .
O1 C17 C16 117.88(16) . .
C16 C17 P1 118.09(14) . .
C15 C14 H14 120.4 . .
C15 C14 C13 119.17(18) . .
C13 C14 H14 120.4 . .
Zr1 C10 H10 119.6 . .
C6 C10 Zr1 73.82(12) . .
C6 C10 H10 125.8 . .
C9 C10 Zr1 72.60(12) . .
C9 C10 C6 108.35(17) . .
C9 C10 H10 125.8 . .
Zr1 C7 H7 118.5 . .
C6 C7 Zr1 73.98(12) . .
C6 C7 H7 126.1 . .
C8 C7 Zr1 73.34(12) . .
C8 C7 C6 107.85(17) . .
C8 C7 H7 126.1 . .
Zr1 C9 H9 116.8 . .
C10 C9 Zr1 75.20(13) . .
C10 C9 H9 126.0 . .
C10 C9 C8 107.98(18) . .
C8 C9 Zr1 74.08(12) . .
C8 C9 H9 126.0 . .
Si1 C18 H18A 109.5 . .
Si1 C18 H18B 109.5 . .
Si1 C18 H18C 109.5 . .
H18A C18 H18B 109.5 . .
H18A C18 H18C 109.5 . .
H18B C18 H18C 109.5 . .
C16 C15 H15 119.8 . .
C14 C15 C16 120.34(18) . .
C14 C15 H15 119.8 . .
C14 C13 H13 120.1 . .
C14 C13 C12 119.84(18) . .
C12 C13 H13 120.1 . .
C11 C12 H12 118.3 . .
C13 C12 C11 123.47(19) . .
C13 C12 H12 118.3 . .
Si1 C20 H20A 109.5 . .
Si1 C20 H20B 109.5 . .
Si1 C20 H20C 109.5 . .
H20A C20 H20B 109.5 . .
H20A C20 H20C 109.5 . .
H20B C20 H20C 109.5 . .
Zr1 C4 H4 117.5 . .
C5 C4 Zr1 74.69(11) . .
C5 C4 H4 126.0 . .
C5 C4 C3 108.08(19) . .
C3 C4 Zr1 73.86(11) . .
C3 C4 H4 126.0 . .
Zr1 C5 H5 119.3 . .
C4 C5 Zr1 73.13(12) . .
C4 C5 H5 126.1 . .
C4 C5 C1 107.85(19) . .
C1 C5 Zr1 73.39(12) . .
C1 C5 H5 126.1 . .
Zr1 C8 H8 118.2 . .
C7 C8 Zr1 74.47(12) . .
C7 C8 C9 108.16(18) . .
C7 C8 H8 125.9 . .
C9 C8 Zr1 73.37(12) . .
C9 C8 H8 125.9 . .
Zr1 C2 H2 118.4 . .
C1 C2 Zr1 73.78(11) . .
C1 C2 H2 126.1 . .
C3 C2 Zr1 73.70(11) . .
C3 C2 H2 126.1 . .
C3 C2 C1 107.83(18) . .
Zr1 C1 H1 118.1 . .
C5 C1 Zr1 74.13(12) . .
C5 C1 H1 125.9 . .
C2 C1 Zr1 73.77(12) . .
C2 C1 C5 108.2(2) . .
C2 C1 H1 125.9 . .
Zr1 C3 H3 118.5 . .
C4 C3 Zr1 73.38(11) . .
C4 C3 H3 126.0 . .
C2 C3 Zr1 74.01(11) . .
C2 C3 C4 108.0(2) . .
C2 C3 H3 126.0 . .
Si1 C19 H19A 109.5 . .
Si1 C19 H19B 109.5 . .
Si1 C19 H19C 109.5 . .
H19A C19 H19B 109.5 . .
H19A C19 H19C 109.5 . .
H19B C19 H19C 109.5 . .

loop_
_geom_bond_atom_site_label_1
_geom_bond_atom_site_label_2
_geom_bond_distance
_geom_bond_site_symmetry_2
Zr1 P1 2.7609(6) 3_666
Zr1 P1 2.6721(6) .
Zr1 C6 2.543(2) .
Zr1 C11 2.3873(19) .
Zr1 C10 2.547(2) .
Zr1 C7 2.537(2) .
Zr1 C9 2.514(2) .
Zr1 C4 2.509(2) .
Zr1 C5 2.529(2) .
Zr1 C8 2.523(2) .
Zr1 C2 2.519(2) .
Zr1 C1 2.519(2) .
Zr1 C3 2.5153(19) .
P1 Zr1 2.7608(6) 3_666
P1 P1 2.6879(10) 3_666
P1 C17 1.7046(19) .
Si1 O1 1.6708(16) .
Si1 C18 1.851(2) .
Si1 C20 1.865(2) .
Si1 C19 1.857(2) .
O1 C17 1.372(2) .
C16 C11 1.418(3) .
C16 C17 1.469(3) .
C16 C15 1.409(3) .
C6 H6 0.9500 .
C6 C10 1.406(3) .
C6 C7 1.421(3) .
C11 C12 1.398(3) .
C14 H14 0.9500 .
C14 C15 1.387(3) .
C14 C13 1.387(3) .
C10 H10 0.9500 .
C10 C9 1.404(3) .
C7 H7 0.9500 .
C7 C8 1.403(3) .
C9 H9 0.9500 .
C9 C8 1.411(3) .
C18 H18A 0.9800 .
C18 H18B 0.9800 .
C18 H18C 0.9800 .
C15 H15 0.9500 .
C13 H13 0.9500 .
C13 C12 1.394(3) .
C12 H12 0.9500 .
C20 H20A 0.9800 .
C20 H20B 0.9800 .
C20 H20C 0.9800 .
C4 H4 0.9500 .
C4 C5 1.396(3) .
C4 C3 1.417(3) .
C5 H5 0.9500 .
C5 C1 1.412(3) .
C8 H8 0.9500 .
C2 H2 0.9500 .
C2 C1 1.408(3) .
C2 C3 1.400(3) .
C1 H1 0.9500 .
C3 H3 0.9500 .
C19 H19A 0.9800 .
C19 H19B 0.9800 .
C19 H19C 0.9800 .

loop_
_geom_torsion_atom_site_label_1
_geom_torsion_atom_site_label_2
_geom_torsion_atom_site_label_3
_geom_torsion_atom_site_label_4
_geom_torsion
_geom_torsion_site_symmetry_1
Zr1 P1 C17 O1 169.84(15) .
Zr1 P1 C17 O1 6.5(2) 3_666
Zr1 P1 C17 C16 -172.54(12) 3_666
Zr1 P1 C17 C16 -9.24(17) .
Zr1 C6 C10 C9 64.89(16) .
Zr1 C6 C7 C8 -66.05(15) .
Zr1 C11 C12 C13 167.16(17) .
Zr1 C10 C9 C8 67.42(15) .
Zr1 C7 C8 C9 -66.19(16) .
Zr1 C9 C8 C7 66.92(16) .
Zr1 C4 C5 C1 65.71(14) .
Zr1 C4 C3 C2 -66.45(14) .
Zr1 C5 C1 C2 66.47(14) .
Zr1 C2 C1 C5 -66.71(14) .
Zr1 C2 C3 C4 66.03(14) .
P1 P1 C17 O1 124.4(2) 3_666
P1 P1 C17 C16 -54.7(3) 3_666
Si1 O1 C17 P1 100.61(17) .
Si1 O1 C17 C16 -80.3(2) .
C16 C11 C12 C13 -3.2(3) .
C6 C10 C9 Zr1 -65.69(16) .
C6 C10 C9 C8 1.7(3) .
C6 C7 C8 Zr1 66.48(15) .
C6 C7 C8 C9 0.3(2) .
C11 C16 C17 P1 -2.4(3) .
C11 C16 C17 O1 178.42(18) .
C11 C16 C15 C14 -4.8(3) .
C17 C16 C11 Zr1 16.2(3) .
C17 C16 C11 C12 -173.83(19) .
C17 C16 C15 C14 175.2(2) .
C14 C13 C12 C11 -1.3(3) .
C10 C6 C7 Zr1 66.82(15) .
C10 C6 C7 C8 0.8(2) .
C10 C9 C8 Zr1 -68.17(16) .
C10 C9 C8 C7 -1.2(3) .
C7 C6 C10 Zr1 -66.43(15) .
C7 C6 C10 C9 -1.5(3) .
C18 Si1 O1 C17 -4.40(18) .
C15 C16 C11 Zr1 -163.78(15) .
C15 C16 C11 C12 6.2(3) .
C15 C16 C17 P1 177.58(16) .
C15 C16 C17 O1 -1.6(3) .
C15 C14 C13 C12 3.0(3) .
C13 C14 C15 C16 0.0(3) .
C20 Si1 O1 C17 116.35(16) .
C4 C5 C1 Zr1 -65.53(14) .
C4 C5 C1 C2 0.9(2) .
C5 C4 C3 Zr1 67.44(14) .
C5 C4 C3 C2 1.0(2) .
C1 C2 C3 Zr1 -66.44(14) .
C1 C2 C3 C4 -0.4(2) .
C3 C4 C5 Zr1 -66.89(14) .
C3 C4 C5 C1 -1.2(2) .
C3 C2 C1 Zr1 66.39(14) .
C3 C2 C1 C5 -0.3(2) .
C19 Si1 O1 C17 -126.89(17) .
